data_4336755
loop_
_publ_author_name
'Treffly B. Ditri'
'Alex E. Carpenter'
'Donald S. Ripatti'
'Curtis E. Moore'
'Arnold L. Rheingold'
'Joshua S. Figueroa'

_publ_section_title
;
 Chloro- and Trifluoromethyl-Substituted Flanking-Ring m-Terphenyl
 Isocyanides: \h6-Arene Binding to Zero-Valent Molybdenum Centers and
 Comparison to Alkyl-Substituted Derivatives
;
_journal_name_full 'Inorganic Chemistry'
_journal_page_first 13216
_journal_page_last 13229
_journal_paper_doi 10.1021/ic402130p
_journal_volume 52
_journal_year 2013
_chemical_formula_moiety 'C69 H27 F36 Mo N3, 0.5(C6 H14)'
_chemical_formula_sum 'C72 H34 F36 Mo N3'
_chemical_formula_weight 1720.96
_chemical_name_common Mo(eta6-(3,5-(CF3)2C6H3)-kappa1-C-CNArDArF)(CNArDArF2)2
_chemical_name_systematic
;
 ?
;
_space_group_crystal_system monoclinic
_space_group_IT_number 14
_space_group_name_Hall '-P 2yn'
_space_group_name_H-M_alt 'P 1 21/n 1'
_symmetry_space_group_name_Hall '-P 2yn'
_symmetry_space_group_name_H-M 'P 1 21/n 1'
_atom_sites_solution_hydrogens geom
_atom_sites_solution_primary direct
_atom_sites_solution_secondary difmap
_audit_creation_date 2013-08-16
_audit_creation_method
;
  Olex2 1.2-beta
  (compiled Apr 23 2013 17:59:47, GUI svn.r4466)
;
_cell_angle_alpha 90
_cell_angle_beta 102.026(3)
_cell_angle_gamma 90
_cell_formula_units_Z 4
_cell_length_a 14.3929(9)
_cell_length_b 23.181(2)
_cell_length_c 20.4299(13)
_cell_measurement_reflns_used 9948
_cell_measurement_temperature 100
_cell_measurement_theta_max 25.232
_cell_measurement_theta_min 2.617
_cell_volume 6666.7(8)
_computing_cell_refinement 'SAINT v8.18C (Bruker, 2011)'
_computing_data_collection 'Bruker APEX2 v2011.4-0 (Bruker, 2011)'
_computing_data_reduction 'SAINT v8.18C (Bruker, 2011)'
_computing_molecular_graphics
;
O. V. Dolomanov, L. J. Bourhis, R. J. Gildea, J. A. K. Howard and H. Puschmann,
OLEX2: a complete structure solution, refinement and analysis program.
J. Appl. Cryst. (2009). 42, 339-341.
;
_computing_publication_material
;
O. V. Dolomanov, L. J. Bourhis, R. J. Gildea, J. A. K. Howard and H. Puschmann,
OLEX2: a complete structure solution, refinement and analysis program.
J. Appl. Cryst. (2009). 42, 339-341.
;
_computing_structure_refinement
;
XL, G.M. Sheldrick, Acta Cryst.
(2008). A64, 112-122
;
_computing_structure_solution
;
M. C. Burla, R. Caliandro, M. Camalli, B. Carrozzini, G. L. Cascarano, 
L. De Caro, C. Giacovazzo, G. Polidori and R. Spagna, 
SIR2004: an improved tool for crystal structure determination and refinement. 
J. Appl. Cryst. (2005). 38, 381-388.
;
_diffrn_ambient_temperature 100
_diffrn_detector 'Bruker Photon-100 area detector'
_diffrn_detector_area_resol_mean 10.5
_diffrn_detector_type 'CMOS area detector'
_diffrn_measured_fraction_theta_full 0.995
_diffrn_measured_fraction_theta_max 0.988
_diffrn_measurement_device 'four-circle KAPPA diffractometer'
_diffrn_measurement_device_type 'Bruker D8 QUEST'
_diffrn_measurement_method '\w and \f scans'
_diffrn_radiation_monochromator 'Double Bounce Multilayer Mirror'
_diffrn_radiation_probe x-ray
_diffrn_radiation_type MoK\a
_diffrn_radiation_wavelength 0.71073
_diffrn_radiation_xray_symbol K-L~3~
_diffrn_reflns_av_R_equivalents 0.0736
_diffrn_reflns_av_unetI/netI 0.0622
_diffrn_reflns_Laue_measured_fraction_full 0.995
_diffrn_reflns_Laue_measured_fraction_max 0.988
_diffrn_reflns_limit_h_max 17
_diffrn_reflns_limit_h_min -16
_diffrn_reflns_limit_k_max 27
_diffrn_reflns_limit_k_min -27
_diffrn_reflns_limit_l_max 24
_diffrn_reflns_limit_l_min -24
_diffrn_reflns_number 48321
_diffrn_reflns_point_group_measured_fraction_full 0.995
_diffrn_reflns_point_group_measured_fraction_max 0.988
_diffrn_reflns_theta_full 25.000
_diffrn_reflns_theta_max 25.422
_diffrn_reflns_theta_min 2.407
_diffrn_source 'microfocus sealed x-ray tube'
_diffrn_source_type 'Incoatec I\mus'
_diffrn_standards_number 0
_exptl_absorpt_coefficient_mu 0.346
_exptl_absorpt_correction_T_max 0.7452
_exptl_absorpt_correction_T_min 0.6736
_exptl_absorpt_correction_type multi-scan
_exptl_absorpt_process_details
;
SADABS-2008/1 (Bruker,2008) was used for absorption correction.
wR2(int) was 0.0732 before and 0.0514 after correction.
The Ratio of minimum to maximum transmission is 0.9039.
The \l/2 correction factor is 0.0015.
;
_exptl_crystal_colour orange
_exptl_crystal_colour_primary orange
_exptl_crystal_density_diffrn 1.715
_exptl_crystal_description Plate
_exptl_crystal_F_000 3412
_exptl_crystal_size_max 0.2
_exptl_crystal_size_mid 0.09
_exptl_crystal_size_min 0.04
_refine_diff_density_max 0.718
_refine_diff_density_min -0.633
_refine_diff_density_rms 0.075
_refine_ls_extinction_method none
_refine_ls_goodness_of_fit_ref 1.004
_refine_ls_hydrogen_treatment constr
_refine_ls_matrix_type full
_refine_ls_number_parameters 1010
_refine_ls_number_reflns 12160
_refine_ls_number_restraints 0
_refine_ls_restrained_S_all 1.004
_refine_ls_R_factor_all 0.0777
_refine_ls_R_factor_gt 0.0414
_refine_ls_shift/su_max 0.002
_refine_ls_shift/su_mean 0.000
_refine_ls_structure_factor_coef Fsqd
_refine_ls_weighting_details
;
 w=1/[\s^2^(Fo^2^)+(0.0348P)^2^+5.7446P]
 where P=(Fo^2^+2Fc^2^)/3
;
_refine_ls_weighting_scheme calc
_refine_ls_wR_factor_gt 0.0799
_refine_ls_wR_factor_ref 0.0924
_reflns_Friedel_coverage 0.000
_reflns_number_gt 8550
_reflns_number_total 12160
_reflns_threshold_expression 'I > 2\s(I)'
_cod_data_source_file ic402130p_si_001_11.cif
_cod_data_source_block JFig714
_cod_original_cell_volume 6666.6(9)
_cod_database_code 4336755
_olex2_refinement_description
;
1. Fixed Uiso
 At 1.2 times of:
  All C(H) groups, All C(H,H) groups
 At 1.5 times of:
  All C(H,H,H) groups
2.a Secondary CH2 refined with riding coordinates:
 C2S(H2SA,H2SB), C3S(H3SA,H3SB)
2.b Aromatic/amide H refined with riding coordinates:
 C7(H7), C8(H8), C9(H9), C11(H11), C13(H13), C15(H15), C17(H17), C19(H19),
 C21(H21), C28(H28), C29(H29), C30(H30), C33(H33), C35(H35), C37(H37), C39(H39),
  C41(H41), C43(H43), C50(H50), C51(H51), C52(H52), C55(H55), C57(H57),
 C59(H59), C61(H61), C63(H63), C65(H65)
2.c Idealised Me refined as rotating group:
 C1S(H1SA,H1SB,H1SC)
;
_shelx_estimated_absorpt_t_max 0.986
_shelx_estimated_absorpt_t_min 0.934
_shelx_space_group_comment
;
The symmetry employed for this shelxl refinement is uniquely defined
by the following loop, which should always be used as a source of
symmetry information in preference to the above space-group names.
They are only intended as comments.
;
_shelxl_version_number 2013-2

loop_
_space_group_symop_operation_xyz
'x, y, z'
'-x+1/2, y+1/2, -z+1/2'
'-x, -y, -z'
'x-1/2, -y-1/2, z-1/2'

loop_
_atom_site_label
_atom_site_type_symbol
_atom_site_fract_x
_atom_site_fract_y
_atom_site_fract_z
_atom_site_U_iso_or_equiv
_atom_site_adp_type
_atom_site_occupancy
_atom_site_site_symmetry_order
_atom_site_calc_flag
_atom_site_refinement_flags_posn
_atom_site_refinement_flags_adp
Mo1 Mo 0.00663(2) 1.07723(2) 0.25111(2) 0.01226(7) Uani 1 1 d . .
F1 F 0.43719(15) 0.91594(10) 0.05760(9) 0.0402(5) Uani 1 1 d . .
F2 F 0.52844(16) 0.85122(9) 0.11260(10) 0.0392(6) Uani 1 1 d . .
F3 F 0.57592(14) 0.93936(9) 0.11274(10) 0.0357(5) Uani 1 1 d . .
F4 F 0.37444(18) 0.79213(8) 0.29430(11) 0.0460(6) Uani 1 1 d . .
F5 F 0.46640(15) 0.84033(9) 0.37060(10) 0.0406(6) Uani 1 1 d . .
F6 F 0.31692(16) 0.85557(8) 0.35092(11) 0.0422(6) Uani 1 1 d . .
F7 F -0.08240(15) 1.20043(9) 0.12370(9) 0.0377(5) Uani 1 1 d . .
F8 F -0.08775(14) 1.26478(7) 0.19823(10) 0.0306(5) Uani 1 1 d . .
F9 F -0.18271(14) 1.19273(8) 0.18782(10) 0.0304(5) Uani 1 1 d . .
F10 F 0.01894(15) 1.16474(8) 0.45339(9) 0.0321(5) Uani 1 1 d . .
F11 F -0.08575(14) 1.10223(9) 0.40869(9) 0.0329(5) Uani 1 1 d . .
F12 F 0.05932(15) 1.07590(8) 0.44563(9) 0.0323(5) Uani 1 1 d . .
F13 F 0.11795(14) 1.20455(8) -0.03854(9) 0.0311(5) Uani 1 1 d . .
F14 F 0.06737(15) 1.26936(8) 0.02025(11) 0.0368(5) Uani 1 1 d . .
F15 F 0.11851(14) 1.18799(8) 0.06496(9) 0.0317(5) Uani 1 1 d . .
F16 F -0.2950(3) 1.24528(15) -0.14510(15) 0.1097(14) Uani 1 1 d . .
F17 F -0.26975(19) 1.29127(10) -0.05471(14) 0.0643(8) Uani 1 1 d . .
F18 F -0.3599(2) 1.21940(12) -0.0696(2) 0.1204(16) Uani 1 1 d . .
F19 F -0.31163(14) 0.86162(8) 0.23429(9) 0.0282(5) Uani 1 1 d . .
F20 F -0.21373(14) 0.79291(8) 0.27245(9) 0.0310(5) Uani 1 1 d . .
F21 F -0.29925(14) 0.78832(8) 0.17244(9) 0.0283(5) Uani 1 1 d . .
F22 F 0.15427(13) 0.88373(8) 0.19103(9) 0.0288(5) Uani 1 1 d . .
F23 F 0.11967(14) 0.89295(9) 0.28755(9) 0.0311(5) Uani 1 1 d . .
F24 F 0.11143(15) 0.80977(8) 0.24103(11) 0.0404(6) Uani 1 1 d . .
F25 F 0.02842(17) 0.71123(9) 0.38348(13) 0.0508(6) Uani 1 1 d . .
F26 F 0.17580(18) 0.72985(10) 0.40620(16) 0.0715(9) Uani 1 1 d . .
F27 F 0.1004(3) 0.72140(10) 0.48463(13) 0.1001(13) Uani 1 1 d . .
F28 F 0.21356(16) 0.98068(9) 0.40781(10) 0.0419(6) Uani 1 1 d . .
F29 F 0.28702(14) 0.92302(9) 0.48362(10) 0.0379(5) Uani 1 1 d . .
F30 F 0.18445(15) 0.98279(8) 0.50625(10) 0.0333(5) Uani 1 1 d . .
F31 F -0.30193(19) 1.05368(13) 0.09690(11) 0.0711(9) Uani 1 1 d . .
F32 F -0.34181(19) 1.14275(11) 0.10317(11) 0.0606(8) Uani 1 1 d . .
F33 F -0.44475(15) 1.07643(9) 0.09745(9) 0.0355(5) Uani 1 1 d . .
F34 F -0.27114(17) 1.19166(9) 0.39141(11) 0.0450(6) Uani 1 1 d . .
F35 F -0.41277(18) 1.16227(9) 0.38989(12) 0.0498(7) Uani 1 1 d . .
F36 F -0.38756(16) 1.22264(8) 0.31594(11) 0.0415(6) Uani 1 1 d . .
N1 N 0.19880(19) 1.01702(10) 0.25105(12) 0.0154(6) Uani 1 1 d . .
N2 N -0.11331(18) 0.98304(10) 0.31457(12) 0.0158(6) Uani 1 1 d . .
N3 N -0.08577(18) 1.04071(10) 0.09991(12) 0.0148(6) Uani 1 1 d . .
C1 C 0.1145(2) 1.02694(12) 0.24967(14) 0.0135(7) Uani 1 1 d . .
C2 C -0.0730(2) 1.01711(13) 0.28826(15) 0.0163(7) Uani 1 1 d . .
C3 C -0.0548(2) 1.05349(12) 0.15592(15) 0.0159(7) Uani 1 1 d . .
C4 C 0.2347(2) 1.12055(13) 0.25705(14) 0.0163(7) Uani 1 1 d . .
C5 C 0.2643(2) 1.06250(12) 0.25262(14) 0.0142(7) Uani 1 1 d . .
C6 C 0.3557(2) 1.05021(13) 0.24336(14) 0.0166(7) Uani 1 1 d . .
C7 C 0.4167(2) 1.09568(13) 0.23782(16) 0.0210(7) Uani 1 1 d . .
H7 H 0.4792 1.0876 0.2320 0.025 Uiso 1 1 calc R U
C8 C 0.3880(2) 1.15245(14) 0.24068(16) 0.0234(8) Uani 1 1 d . .
H8 H 0.4303 1.1830 0.2363 0.028 Uiso 1 1 calc R U
C9 C 0.2973(2) 1.16470(14) 0.24997(15) 0.0212(7) Uani 1 1 d . .
H9 H 0.2778 1.2037 0.2515 0.025 Uiso 1 1 calc R U
C10 C 0.3868(2) 0.98936(13) 0.23590(15) 0.0165(7) Uani 1 1 d . .
C11 C 0.3716(2) 0.94568(13) 0.27934(15) 0.0183(7) Uani 1 1 d . .
H11 H 0.3406 0.9543 0.3149 0.022 Uiso 1 1 calc R U
C12 C 0.4011(2) 0.88960(13) 0.27109(16) 0.0189(7) Uani 1 1 d . .
C13 C 0.4451(2) 0.87538(14) 0.21850(16) 0.0221(7) Uani 1 1 d . .
H13 H 0.4650 0.8370 0.2128 0.026 Uiso 1 1 calc R U
C14 C 0.4589(2) 0.91874(14) 0.17494(15) 0.0208(7) Uani 1 1 d . .
C15 C 0.4311(2) 0.97524(14) 0.18347(15) 0.0192(7) Uani 1 1 d . .
H15 H 0.4424 1.0044 0.1534 0.023 Uiso 1 1 calc R U
C16 C 0.1394(2) 1.13552(12) 0.27062(14) 0.0145(7) Uani 1 1 d . .
C17 C 0.0709(2) 1.16427(12) 0.22311(15) 0.0162(7) Uani 1 1 d . .
H17 H 0.0857 1.1765 0.1821 0.019 Uiso 1 1 calc R U
C18 C -0.0214(2) 1.17524(12) 0.23633(15) 0.0163(7) Uani 1 1 d . .
C19 C -0.0430(2) 1.16059(12) 0.29802(15) 0.0175(7) Uani 1 1 d . .
H19 H -0.1033 1.1698 0.3072 0.021 Uiso 1 1 calc R U
C20 C 0.0268(2) 1.13174(12) 0.34663(15) 0.0169(7) Uani 1 1 d . .
C21 C 0.1178(2) 1.11992(12) 0.33419(15) 0.0161(7) Uani 1 1 d . .
H21 H 0.1646 1.1018 0.3675 0.019 Uiso 1 1 calc R U
C22 C 0.5001(3) 0.90552(15) 0.11464(17) 0.0288(8) Uani 1 1 d . .
C23 C 0.3891(2) 0.84452(14) 0.32133(18) 0.0255(8) Uani 1 1 d . .
C24 C 0.0050(2) 1.11814(14) 0.41316(15) 0.0217(8) Uani 1 1 d . .
C25 C -0.0933(2) 1.20745(13) 0.18625(16) 0.0200(7) Uani 1 1 d . .
C26 C -0.1756(2) 0.95099(13) 0.34394(15) 0.0169(7) Uani 1 1 d . .
C27 C -0.1435(2) 0.90194(13) 0.38271(15) 0.0169(7) Uani 1 1 d . .
C28 C -0.2113(2) 0.87111(13) 0.40887(15) 0.0212(8) Uani 1 1 d . .
H28 H -0.1922 0.8376 0.4350 0.025 Uiso 1 1 calc R U
C29 C -0.3050(3) 0.88819(14) 0.39759(16) 0.0243(8) Uani 1 1 d . .
H29 H -0.3497 0.8659 0.4149 0.029 Uiso 1 1 calc R U
C30 C -0.3344(2) 0.93785(13) 0.36098(15) 0.0205(7) Uani 1 1 d . .
H30 H -0.3988 0.9499 0.3544 0.025 Uiso 1 1 calc R U
C31 C -0.2700(2) 0.96984(13) 0.33410(15) 0.0177(7) Uani 1 1 d . .
C32 C -0.2987(2) 1.02558(13) 0.29875(15) 0.0179(7) Uani 1 1 d . .
C33 C -0.3142(2) 1.07313(13) 0.33630(15) 0.0195(7) Uani 1 1 d . .
H33 H -0.3086 1.0691 0.3832 0.023 Uiso 1 1 calc R U
C34 C -0.3378(2) 1.12636(14) 0.30650(17) 0.0230(8) Uani 1 1 d . .
C35 C -0.3477(2) 1.13287(15) 0.23795(17) 0.0261(8) Uani 1 1 d . .
H35 H -0.3633 1.1694 0.2175 0.031 Uiso 1 1 calc R U
C36 C -0.3343(2) 1.08510(15) 0.19954(16) 0.0235(8) Uani 1 1 d . .
C37 C -0.3093(2) 1.03172(14) 0.22993(15) 0.0204(7) Uani 1 1 d . .
H37 H -0.2994 0.9995 0.2034 0.025 Uiso 1 1 calc R U
C38 C -0.0427(2) 0.88330(13) 0.39891(14) 0.0171(7) Uani 1 1 d . .
C39 C 0.0319(2) 0.92233(14) 0.41840(14) 0.0186(7) Uani 1 1 d . .
H39 H 0.0187 0.9625 0.4181 0.022 Uiso 1 1 calc R U
C40 C 0.1252(2) 0.90328(14) 0.43823(15) 0.0195(7) Uani 1 1 d . .
C41 C 0.1464(2) 0.84478(14) 0.43948(15) 0.0227(8) Uani 1 1 d . .
H41 H 0.2100 0.8318 0.4535 0.027 Uiso 1 1 calc R U
C42 C 0.0727(3) 0.80562(14) 0.41985(16) 0.0236(8) Uani 1 1 d . .
C43 C -0.0203(2) 0.82441(14) 0.39989(15) 0.0203(7) Uani 1 1 d . .
H43 H -0.0696 0.7970 0.3867 0.024 Uiso 1 1 calc R U
C44 C -0.3525(3) 1.17575(15) 0.35091(19) 0.0313(9) Uani 1 1 d . .
C45 C -0.3549(3) 1.08972(17) 0.12457(18) 0.0325(9) Uani 1 1 d . .
C46 C 0.0947(3) 0.74251(16) 0.42373(19) 0.0359(9) Uani 1 1 d . .
C47 C 0.2016(3) 0.94694(15) 0.45855(16) 0.0258(8) Uani 1 1 d . .
C48 C -0.1307(2) 1.01169(12) 0.04212(14) 0.0143(7) Uani 1 1 d . .
C49 C -0.1556(2) 0.95349(12) 0.04704(14) 0.0143(7) Uani 1 1 d . .
C50 C -0.2071(2) 0.92665(13) -0.01022(15) 0.0197(7) Uani 1 1 d . .
H50 H -0.2273 0.8879 -0.0077 0.024 Uiso 1 1 calc R U
C51 C -0.2293(2) 0.95568(14) -0.07083(15) 0.0221(8) Uani 1 1 d . .
H51 H -0.2625 0.9363 -0.1097 0.027 Uiso 1 1 calc R U
C52 C -0.2032(2) 1.01283(13) -0.07475(15) 0.0197(7) Uani 1 1 d . .
H52 H -0.2187 1.0324 -0.1164 0.024 Uiso 1 1 calc R U
C53 C -0.1543(2) 1.04205(13) -0.01832(15) 0.0162(7) Uani 1 1 d . .
C54 C -0.1353(2) 1.10515(13) -0.02212(14) 0.0164(7) Uani 1 1 d . .
C55 C -0.2113(2) 1.14167(13) -0.04701(15) 0.0212(7) Uani 1 1 d . .
H55 H -0.2736 1.1262 -0.0597 0.025 Uiso 1 1 calc R U
C56 C -0.1971(2) 1.20048(14) -0.05343(16) 0.0233(8) Uani 1 1 d . .
C57 C -0.1066(3) 1.22325(14) -0.03582(16) 0.0241(8) Uani 1 1 d . .
H57 H -0.0967 1.2633 -0.0412 0.029 Uiso 1 1 calc R U
C58 C -0.0305(2) 1.18764(13) -0.01033(15) 0.0205(7) Uani 1 1 d . .
C59 C -0.0446(2) 1.12854(13) -0.00282(15) 0.0184(7) Uani 1 1 d . .
H59 H 0.0077 1.1044 0.0154 0.022 Uiso 1 1 calc R U
C60 C -0.1285(2) 0.91991(12) 0.11033(14) 0.0145(6) Uani 1 1 d . .
C61 C -0.0333(2) 0.91358(12) 0.14232(14) 0.0159(7) Uani 1 1 d . .
H61 H 0.0144 0.9349 0.1270 0.019 Uiso 1 1 calc R U
C62 C -0.0080(2) 0.87654(12) 0.19611(14) 0.0146(7) Uani 1 1 d . .
C63 C -0.0776(2) 0.84774(13) 0.22172(15) 0.0172(7) Uani 1 1 d . .
H63 H -0.0603 0.8232 0.2595 0.021 Uiso 1 1 calc R U
C64 C -0.1719(2) 0.85532(13) 0.19158(15) 0.0176(7) Uani 1 1 d . .
C65 C -0.1982(2) 0.89047(12) 0.13552(15) 0.0171(7) Uani 1 1 d . .
H65 H -0.2632 0.8944 0.1145 0.020 Uiso 1 1 calc R U
C66 C -0.2802(3) 1.23859(15) -0.0801(2) 0.0378(10) Uani 1 1 d . .
C67 C 0.0681(3) 1.21226(13) 0.00888(17) 0.0253(8) Uani 1 1 d . .
C68 C -0.2485(2) 0.82423(14) 0.21767(16) 0.0216(7) Uani 1 1 d . .
C69 C 0.0937(2) 0.86607(13) 0.22831(16) 0.0203(7) Uani 1 1 d . .
C1S C 0.3950(3) 1.11259(16) 0.43282(19) 0.0410(10) Uani 1 1 d . .
H1SA H 0.3361 1.1070 0.4490 0.061 Uiso 1 1 calc R U
H1SB H 0.3800 1.1292 0.3877 0.061 Uiso 1 1 calc R U
H1SC H 0.4370 1.1388 0.4630 0.061 Uiso 1 1 calc R U
C2S C 0.4441(3) 1.05499(15) 0.43088(18) 0.0323(9) Uani 1 1 d . .
H2SA H 0.4005 1.0281 0.4018 0.039 Uiso 1 1 calc R U
H2SB H 0.5007 1.0603 0.4111 0.039 Uiso 1 1 calc R U
C3S C 0.4744(3) 1.02871(14) 0.49993(17) 0.0277(8) Uani 1 1 d . .
H3SA H 0.4175 1.0230 0.5192 0.033 Uiso 1 1 calc R U
H3SB H 0.5168 1.0561 0.5291 0.033 Uiso 1 1 calc R U

loop_
_atom_site_aniso_label
_atom_site_aniso_U_11
_atom_site_aniso_U_22
_atom_site_aniso_U_33
_atom_site_aniso_U_23
_atom_site_aniso_U_13
_atom_site_aniso_U_12
Mo1 0.01307(15) 0.01259(12) 0.01141(12) -0.00060(11) 0.00326(10) -0.00074(12)
F1 0.0321(13) 0.0676(15) 0.0211(11) -0.0041(10) 0.0057(10) 0.0061(12)
F2 0.0444(15) 0.0365(12) 0.0406(13) -0.0116(10) 0.0179(11) 0.0093(11)
F3 0.0259(12) 0.0473(13) 0.0390(12) -0.0092(10) 0.0185(10) -0.0039(10)
F4 0.0705(18) 0.0184(11) 0.0521(14) -0.0015(10) 0.0198(13) -0.0070(11)
F5 0.0307(14) 0.0513(14) 0.0361(12) 0.0209(11) -0.0018(11) -0.0009(11)
F6 0.0393(14) 0.0333(12) 0.0637(15) 0.0211(11) 0.0331(13) 0.0138(10)
F7 0.0426(14) 0.0535(13) 0.0168(10) 0.0064(9) 0.0060(10) 0.0257(11)
F8 0.0283(12) 0.0152(10) 0.0474(13) 0.0043(9) 0.0059(10) 0.0033(9)
F9 0.0176(11) 0.0307(11) 0.0409(12) 0.0072(9) 0.0014(9) -0.0009(9)
F10 0.0482(14) 0.0315(11) 0.0190(10) -0.0106(8) 0.0125(10) -0.0028(10)
F11 0.0288(13) 0.0498(13) 0.0231(10) -0.0005(9) 0.0123(10) -0.0088(10)
F12 0.0429(13) 0.0348(11) 0.0212(10) 0.0088(9) 0.0112(10) 0.0118(10)
F13 0.0307(12) 0.0356(11) 0.0316(11) -0.0014(9) 0.0171(10) -0.0050(9)
F14 0.0341(13) 0.0223(11) 0.0537(14) -0.0109(10) 0.0086(11) -0.0062(9)
F15 0.0256(12) 0.0411(12) 0.0263(11) 0.0036(9) 0.0009(9) -0.0080(10)
F16 0.147(3) 0.112(3) 0.0539(19) 0.0108(18) -0.018(2) 0.091(3)
F17 0.0492(17) 0.0335(13) 0.097(2) -0.0201(13) -0.0163(15) 0.0190(12)
F18 0.0300(18) 0.0531(18) 0.272(5) 0.069(2) 0.018(2) 0.0168(14)
F19 0.0260(12) 0.0311(11) 0.0315(11) -0.0030(9) 0.0151(10) -0.0009(9)
F20 0.0304(13) 0.0351(11) 0.0290(11) 0.0136(9) 0.0092(10) -0.0072(9)
F21 0.0244(12) 0.0270(10) 0.0342(11) -0.0067(9) 0.0079(9) -0.0108(9)
F22 0.0198(11) 0.0446(12) 0.0231(10) 0.0057(9) 0.0072(9) 0.0032(9)
F23 0.0239(12) 0.0497(13) 0.0170(10) -0.0028(9) -0.0021(9) -0.0015(10)
F24 0.0260(13) 0.0207(11) 0.0686(15) 0.0110(10) -0.0040(11) 0.0050(9)
F25 0.0409(15) 0.0275(12) 0.0808(18) -0.0128(12) 0.0054(13) 0.0016(11)
F26 0.0335(16) 0.0434(15) 0.135(3) -0.0309(16) 0.0113(16) 0.0126(12)
F27 0.215(4) 0.0360(15) 0.0464(17) 0.0149(13) 0.019(2) 0.039(2)
F28 0.0381(14) 0.0577(14) 0.0273(11) 0.0130(10) 0.0010(10) -0.0224(11)
F29 0.0195(12) 0.0450(12) 0.0440(13) -0.0014(11) -0.0048(10) -0.0005(10)
F30 0.0310(13) 0.0346(12) 0.0327(11) -0.0094(9) 0.0029(10) -0.0084(10)
F31 0.0571(18) 0.135(2) 0.0261(12) 0.0198(14) 0.0209(13) 0.0555(17)
F32 0.0710(19) 0.0725(17) 0.0309(13) 0.0238(12) -0.0063(12) -0.0386(15)
F33 0.0274(13) 0.0533(13) 0.0233(10) 0.0017(10) -0.0005(9) -0.0061(11)
F34 0.0490(16) 0.0309(12) 0.0484(14) -0.0086(10) -0.0055(12) -0.0011(11)
F35 0.0735(19) 0.0280(12) 0.0601(15) -0.0078(11) 0.0416(15) -0.0028(12)
F36 0.0433(15) 0.0226(11) 0.0556(14) 0.0056(10) 0.0038(12) 0.0084(10)
N1 0.0142(16) 0.0151(13) 0.0178(14) -0.0001(11) 0.0052(12) -0.0005(11)
N2 0.0127(15) 0.0188(14) 0.0156(13) -0.0001(11) 0.0024(12) -0.0014(11)
N3 0.0158(15) 0.0162(13) 0.0123(14) 0.0012(11) 0.0025(12) 0.0009(11)
C1 0.0192(19) 0.0091(15) 0.0119(15) -0.0013(12) 0.0026(14) -0.0040(13)
C2 0.0159(18) 0.0201(17) 0.0121(15) -0.0040(13) 0.0014(14) 0.0008(14)
C3 0.0159(18) 0.0138(15) 0.0199(18) 0.0055(13) 0.0087(15) 0.0037(13)
C4 0.0151(18) 0.0197(17) 0.0140(16) 0.0000(13) 0.0029(14) -0.0008(13)
C5 0.0173(18) 0.0135(16) 0.0116(15) 0.0004(12) 0.0026(13) -0.0024(13)
C6 0.0165(18) 0.0203(17) 0.0128(15) 0.0012(13) 0.0029(14) 0.0029(14)
C7 0.0124(18) 0.0272(18) 0.0251(18) 0.0020(14) 0.0077(15) -0.0005(14)
C8 0.018(2) 0.0213(18) 0.0319(19) 0.0006(15) 0.0064(16) -0.0070(15)
C9 0.0184(19) 0.0197(17) 0.0251(18) 0.0038(14) 0.0037(15) -0.0010(14)
C10 0.0097(17) 0.0205(17) 0.0175(16) -0.0005(13) -0.0014(14) 0.0018(13)
C11 0.0118(18) 0.0252(17) 0.0181(16) -0.0027(13) 0.0039(14) 0.0003(14)
C12 0.0112(18) 0.0219(18) 0.0222(17) -0.0019(14) -0.0001(14) -0.0005(14)
C13 0.0139(19) 0.0227(18) 0.0284(19) -0.0036(15) 0.0017(15) 0.0036(14)
C14 0.0113(17) 0.0315(19) 0.0195(16) -0.0044(15) 0.0029(14) 0.0006(15)
C15 0.0125(18) 0.0255(18) 0.0189(17) 0.0001(14) 0.0017(14) 0.0007(14)
C16 0.0160(18) 0.0129(15) 0.0147(15) -0.0027(12) 0.0034(14) -0.0016(13)
C17 0.0195(19) 0.0138(15) 0.0164(16) 0.0008(13) 0.0067(14) -0.0012(13)
C18 0.0194(19) 0.0097(15) 0.0204(17) -0.0018(12) 0.0051(15) -0.0009(13)
C19 0.0195(19) 0.0158(16) 0.0191(17) -0.0030(13) 0.0086(15) 0.0015(14)
C20 0.0211(19) 0.0131(16) 0.0165(16) -0.0037(12) 0.0039(14) -0.0012(13)
C21 0.0182(18) 0.0140(15) 0.0142(15) -0.0042(12) -0.0010(14) -0.0015(13)
C22 0.023(2) 0.035(2) 0.029(2) -0.0043(16) 0.0054(17) 0.0056(16)
C23 0.020(2) 0.0218(18) 0.036(2) -0.0007(15) 0.0085(18) 0.0026(15)
C24 0.024(2) 0.0249(18) 0.0171(17) -0.0042(14) 0.0063(15) -0.0008(15)
C25 0.019(2) 0.0188(17) 0.0230(18) -0.0012(13) 0.0068(15) 0.0005(14)
C26 0.0188(19) 0.0173(16) 0.0152(16) -0.0023(13) 0.0049(14) -0.0070(14)
C27 0.0176(18) 0.0170(16) 0.0170(16) -0.0025(13) 0.0054(14) -0.0031(13)
C28 0.026(2) 0.0198(17) 0.0186(17) -0.0011(13) 0.0063(16) -0.0039(15)
C29 0.025(2) 0.0254(19) 0.0249(18) 0.0016(15) 0.0098(16) -0.0093(15)
C30 0.0146(18) 0.0252(18) 0.0229(17) -0.0027(14) 0.0064(15) -0.0049(14)
C31 0.0216(19) 0.0167(16) 0.0148(16) -0.0050(13) 0.0041(15) -0.0019(14)
C32 0.0116(18) 0.0232(17) 0.0182(16) 0.0004(13) 0.0016(14) -0.0011(14)
C33 0.0155(18) 0.0248(18) 0.0179(16) 0.0036(14) 0.0027(14) -0.0013(15)
C34 0.0162(19) 0.0238(18) 0.0289(19) 0.0006(15) 0.0045(16) 0.0002(15)
C35 0.0137(19) 0.0287(19) 0.036(2) 0.0119(16) 0.0046(16) 0.0018(15)
C36 0.0121(18) 0.037(2) 0.0210(17) 0.0094(15) 0.0022(14) -0.0007(15)
C37 0.0131(18) 0.0288(18) 0.0193(17) -0.0022(14) 0.0034(15) -0.0012(15)
C38 0.0207(19) 0.0207(17) 0.0107(15) 0.0000(13) 0.0049(14) -0.0021(14)
C39 0.0242(19) 0.0224(16) 0.0097(15) 0.0019(13) 0.0046(14) 0.0015(15)
C40 0.0197(19) 0.0269(18) 0.0130(16) 0.0007(13) 0.0061(15) -0.0031(14)
C41 0.021(2) 0.035(2) 0.0121(16) 0.0027(14) 0.0032(15) 0.0065(16)
C42 0.028(2) 0.0254(18) 0.0173(17) -0.0027(14) 0.0057(16) 0.0045(16)
C43 0.024(2) 0.0228(18) 0.0143(16) 0.0007(13) 0.0049(15) -0.0016(15)
C44 0.031(2) 0.0222(19) 0.039(2) 0.0066(16) 0.0038(19) -0.0007(17)
C45 0.019(2) 0.051(3) 0.028(2) 0.0115(17) 0.0067(17) 0.0024(18)
C46 0.042(3) 0.029(2) 0.034(2) -0.0035(17) -0.0004(19) 0.0088(19)
C47 0.021(2) 0.038(2) 0.0175(17) 0.0042(15) 0.0021(16) 0.0006(16)
C48 0.0117(17) 0.0187(16) 0.0123(15) -0.0019(12) 0.0017(13) 0.0027(13)
C49 0.0102(17) 0.0170(16) 0.0156(16) -0.0006(12) 0.0029(14) 0.0019(13)
C50 0.0198(18) 0.0177(16) 0.0201(16) -0.0002(14) 0.0005(14) 0.0007(15)
C51 0.022(2) 0.0249(19) 0.0160(17) -0.0029(14) -0.0037(15) 0.0010(15)
C52 0.021(2) 0.0216(17) 0.0160(16) 0.0021(13) 0.0024(15) 0.0028(14)
C53 0.0167(18) 0.0178(16) 0.0149(16) -0.0012(13) 0.0048(14) 0.0017(14)
C54 0.0204(19) 0.0186(16) 0.0101(15) -0.0005(12) 0.0028(14) 0.0011(14)
C55 0.020(2) 0.0240(18) 0.0176(17) 0.0016(14) -0.0001(15) 0.0001(15)
C56 0.024(2) 0.0226(18) 0.0214(18) 0.0056(14) 0.0010(16) 0.0037(15)
C57 0.033(2) 0.0188(17) 0.0217(18) 0.0041(14) 0.0076(16) 0.0012(15)
C58 0.024(2) 0.0227(17) 0.0167(16) -0.0012(13) 0.0084(15) -0.0031(15)
C59 0.022(2) 0.0210(17) 0.0134(16) 0.0000(13) 0.0066(15) 0.0039(14)
C60 0.0187(18) 0.0143(15) 0.0095(14) -0.0024(12) 0.0011(13) -0.0026(14)
C61 0.0171(18) 0.0170(16) 0.0137(15) -0.0023(12) 0.0035(14) -0.0017(13)
C62 0.0177(18) 0.0132(15) 0.0128(15) -0.0035(12) 0.0030(14) -0.0006(13)
C63 0.022(2) 0.0155(16) 0.0132(15) 0.0003(12) 0.0024(14) 0.0006(14)
C64 0.024(2) 0.0126(15) 0.0181(16) -0.0049(13) 0.0089(15) -0.0013(14)
C65 0.0150(18) 0.0191(17) 0.0167(16) -0.0021(13) 0.0023(14) 0.0015(14)
C66 0.039(3) 0.020(2) 0.052(3) 0.0108(18) 0.004(2) 0.0037(18)
C67 0.034(2) 0.0178(18) 0.0268(19) -0.0046(14) 0.0124(18) -0.0002(16)
C68 0.022(2) 0.0218(18) 0.0210(17) -0.0015(14) 0.0048(15) -0.0027(15)
C69 0.022(2) 0.0172(17) 0.0213(17) 0.0036(13) 0.0046(16) -0.0006(14)
C1S 0.049(3) 0.039(2) 0.034(2) 0.0023(18) 0.007(2) 0.007(2)
C2S 0.039(2) 0.029(2) 0.030(2) -0.0021(16) 0.0108(19) -0.0027(17)
C3S 0.031(2) 0.0270(19) 0.0263(19) -0.0037(15) 0.0093(17) -0.0045(16)

loop_
_atom_type_symbol
_atom_type_description
_atom_type_scat_dispersion_real
_atom_type_scat_dispersion_imag
_atom_type_scat_source
C C 0.0033 0.0016 'International Tables Vol C Tables 4.2.6.8 and 6.1.1.4'
H H 0.0000 0.0000 'International Tables Vol C Tables 4.2.6.8 and 6.1.1.4'
F F 0.0171 0.0103 'International Tables Vol C Tables 4.2.6.8 and 6.1.1.4'
Mo Mo -1.6832 0.6857 'International Tables Vol C Tables 4.2.6.8 and 6.1.1.4'
N N 0.0061 0.0033 'International Tables Vol C Tables 4.2.6.8 and 6.1.1.4'

loop_
_geom_angle_atom_site_label_1
_geom_angle_atom_site_label_2
_geom_angle_atom_site_label_3
_geom_angle
_geom_angle_site_symmetry_1
_geom_angle_site_symmetry_3
C1 Mo1 C2 96.19(12) . .
C1 Mo1 C3 90.74(12) . .
C1 Mo1 C16 73.65(11) . .
C1 Mo1 C17 98.94(11) . .
C1 Mo1 C18 134.67(11) . .
C1 Mo1 C19 144.61(12) . .
C1 Mo1 C20 112.53(12) . .
C1 Mo1 C21 80.45(12) . .
C2 Mo1 C16 147.36(12) . .
C2 Mo1 C17 163.28(11) . .
C2 Mo1 C18 128.33(11) . .
C2 Mo1 C19 99.69(11) . .
C2 Mo1 C20 92.34(11) . .
C2 Mo1 C21 112.11(11) . .
C3 Mo1 C2 90.28(12) . .
C3 Mo1 C16 120.17(11) . .
C3 Mo1 C17 96.59(11) . .
C3 Mo1 C18 96.40(11) . .
C3 Mo1 C19 120.43(12) . .
C3 Mo1 C20 156.13(12) . .
C3 Mo1 C21 156.59(11) . .
C16 Mo1 C17 35.06(11) . .
C16 Mo1 C18 64.10(11) . .
C16 Mo1 C19 75.97(11) . .
C18 Mo1 C17 35.83(10) . .
C18 Mo1 C19 35.08(10) . .
C19 Mo1 C17 63.71(10) . .
C20 Mo1 C16 64.95(10) . .
C20 Mo1 C17 75.31(10) . .
C20 Mo1 C18 63.76(10) . .
C20 Mo1 C19 35.83(11) . .
C20 Mo1 C21 35.84(11) . .
C21 Mo1 C16 36.51(10) . .
C21 Mo1 C17 63.87(11) . .
C21 Mo1 C18 75.50(11) . .
C21 Mo1 C19 64.30(11) . .
C1 N1 C5 120.8(3) . .
C2 N2 C26 168.4(3) . .
C3 N3 C48 163.7(3) . .
N1 C1 Mo1 153.9(2) . .
N2 C2 Mo1 174.4(3) . .
N3 C3 Mo1 176.3(3) . .
C5 C4 C16 122.0(3) . .
C9 C4 C5 118.8(3) . .
C9 C4 C16 119.2(3) . .
N1 C5 C4 120.2(3) . .
C6 C5 N1 119.2(3) . .
C6 C5 C4 120.3(3) . .
C5 C6 C10 121.1(3) . .
C7 C6 C5 119.0(3) . .
C7 C6 C10 119.9(3) . .
C6 C7 H7 119.4 . .
C8 C7 C6 121.2(3) . .
C8 C7 H7 119.4 . .
C7 C8 H8 120.1 . .
C7 C8 C9 119.9(3) . .
C9 C8 H8 120.1 . .
C4 C9 H9 119.6 . .
C8 C9 C4 120.8(3) . .
C8 C9 H9 119.6 . .
C11 C10 C6 122.0(3) . .
C11 C10 C15 118.5(3) . .
C15 C10 C6 119.6(3) . .
C10 C11 H11 119.7 . .
C12 C11 C10 120.6(3) . .
C12 C11 H11 119.7 . .
C11 C12 C13 120.9(3) . .
C11 C12 C23 119.1(3) . .
C13 C12 C23 119.9(3) . .
C12 C13 H13 120.9 . .
C14 C13 C12 118.2(3) . .
C14 C13 H13 120.9 . .
C13 C14 C15 121.3(3) . .
C13 C14 C22 120.8(3) . .
C15 C14 C22 117.8(3) . .
C10 C15 H15 119.8 . .
C14 C15 C10 120.4(3) . .
C14 C15 H15 119.8 . .
C4 C16 Mo1 126.2(2) . .
C17 C16 Mo1 73.77(18) . .
C17 C16 C4 121.5(3) . .
C17 C16 C21 119.4(3) . .
C21 C16 Mo1 71.49(17) . .
C21 C16 C4 119.1(3) . .
Mo1 C17 H17 130.2 . .
C16 C17 Mo1 71.18(17) . .
C16 C17 H17 120.0 . .
C16 C17 C18 120.0(3) . .
C18 C17 Mo1 71.19(16) . .
C18 C17 H17 120.0 . .
C17 C18 Mo1 72.99(16) . .
C17 C18 C25 119.8(3) . .
C19 C18 Mo1 73.16(17) . .
C19 C18 C17 121.0(3) . .
C19 C18 C25 119.0(3) . .
C25 C18 Mo1 131.0(2) . .
Mo1 C19 H19 129.6 . .
C18 C19 Mo1 71.75(16) . .
C18 C19 H19 120.5 . .
C18 C19 C20 119.0(3) . .
C20 C19 Mo1 70.47(16) . .
C20 C19 H19 120.5 . .
C19 C20 Mo1 73.70(17) . .
C19 C20 C24 118.9(3) . .
C21 C20 Mo1 72.38(16) . .
C21 C20 C19 120.8(3) . .
C21 C20 C24 120.1(3) . .
C24 C20 Mo1 130.3(2) . .
Mo1 C21 H21 128.2 . .
C16 C21 Mo1 72.00(17) . .
C16 C21 H21 120.2 . .
C20 C21 Mo1 71.78(18) . .
C20 C21 C16 119.7(3) . .
C20 C21 H21 120.2 . .
F1 C22 F3 105.9(3) . .
F1 C22 C14 111.3(3) . .
F2 C22 F1 107.5(3) . .
F2 C22 F3 107.2(3) . .
F2 C22 C14 113.3(3) . .
F3 C22 C14 111.3(3) . .
F4 C23 F5 106.3(3) . .
F4 C23 C12 112.5(3) . .
F5 C23 C12 111.6(3) . .
F6 C23 F4 107.0(3) . .
F6 C23 F5 106.1(3) . .
F6 C23 C12 112.9(3) . .
F10 C24 C20 110.7(3) . .
F11 C24 F10 106.3(2) . .
F11 C24 C20 112.5(3) . .
F12 C24 F10 106.7(3) . .
F12 C24 F11 107.0(3) . .
F12 C24 C20 113.2(3) . .
F7 C25 F8 106.3(2) . .
F7 C25 F9 107.4(3) . .
F7 C25 C18 113.1(2) . .
F8 C25 C18 111.2(3) . .
F9 C25 F8 105.5(2) . .
F9 C25 C18 112.9(2) . .
N2 C26 C27 120.5(3) . .
N2 C26 C31 117.6(3) . .
C31 C26 C27 121.9(3) . .
C26 C27 C38 123.5(3) . .
C28 C27 C26 116.9(3) . .
C28 C27 C38 119.5(3) . .
C27 C28 H28 119.2 . .
C29 C28 C27 121.6(3) . .
C29 C28 H28 119.2 . .
C28 C29 H29 119.8 . .
C28 C29 C30 120.4(3) . .
C30 C29 H29 119.8 . .
C29 C30 H30 119.9 . .
C31 C30 C29 120.2(3) . .
C31 C30 H30 119.9 . .
C26 C31 C32 120.0(3) . .
C30 C31 C26 119.0(3) . .
C30 C31 C32 120.9(3) . .
C33 C32 C31 118.6(3) . .
C33 C32 C37 118.8(3) . .
C37 C32 C31 122.6(3) . .
C32 C33 H33 119.4 . .
C34 C33 C32 121.1(3) . .
C34 C33 H33 119.4 . .
C33 C34 C44 117.7(3) . .
C35 C34 C33 120.3(3) . .
C35 C34 C44 122.0(3) . .
C34 C35 H35 120.5 . .
C34 C35 C36 119.0(3) . .
C36 C35 H35 120.5 . .
C35 C36 C37 120.4(3) . .
C35 C36 C45 119.8(3) . .
C37 C36 C45 119.6(3) . .
C32 C37 C36 120.3(3) . .
C32 C37 H37 119.9 . .
C36 C37 H37 119.9 . .
C39 C38 C27 122.2(3) . .
C39 C38 C43 117.8(3) . .
C43 C38 C27 119.9(3) . .
C38 C39 H39 119.5 . .
C40 C39 C38 121.0(3) . .
C40 C39 H39 119.5 . .
C39 C40 C47 118.5(3) . .
C41 C40 C39 120.7(3) . .
C41 C40 C47 120.8(3) . .
C40 C41 H41 120.6 . .
C40 C41 C42 118.7(3) . .
C42 C41 H41 120.6 . .
C41 C42 C46 118.9(3) . .
C43 C42 C41 120.8(3) . .
C43 C42 C46 120.3(3) . .
C38 C43 H43 119.5 . .
C42 C43 C38 121.0(3) . .
C42 C43 H43 119.5 . .
F34 C44 F36 106.9(3) . .
F34 C44 C34 111.6(3) . .
F35 C44 F34 106.9(3) . .
F35 C44 F36 106.8(3) . .
F35 C44 C34 111.9(3) . .
F36 C44 C34 112.4(3) . .
F31 C45 C36 112.3(3) . .
F32 C45 F31 107.9(3) . .
F32 C45 F33 105.6(3) . .
F32 C45 C36 112.9(3) . .
F33 C45 F31 105.6(3) . .
F33 C45 C36 112.1(3) . .
F25 C46 C42 112.5(3) . .
F26 C46 F25 105.7(3) . .
F26 C46 F27 106.7(4) . .
F26 C46 C42 113.1(3) . .
F27 C46 F25 105.9(3) . .
F27 C46 C42 112.5(3) . .
F28 C47 F29 106.3(3) . .
F28 C47 F30 105.9(3) . .
F28 C47 C40 112.8(3) . .
F29 C47 C40 112.9(3) . .
F30 C47 F29 105.7(3) . .
F30 C47 C40 112.7(3) . .
N3 C48 C49 118.9(3) . .
N3 C48 C53 119.2(3) . .
C53 C48 C49 121.8(3) . .
C48 C49 C60 122.6(3) . .
C50 C49 C48 117.9(3) . .
C50 C49 C60 119.5(3) . .
C49 C50 H50 119.5 . .
C51 C50 C49 121.1(3) . .
C51 C50 H50 119.5 . .
C50 C51 H51 120.0 . .
C52 C51 C50 120.1(3) . .
C52 C51 H51 120.0 . .
C51 C52 H52 119.6 . .
C51 C52 C53 120.9(3) . .
C53 C52 H52 119.6 . .
C48 C53 C54 121.7(3) . .
C52 C53 C48 118.2(3) . .
C52 C53 C54 119.9(3) . .
C55 C54 C53 118.5(3) . .
C55 C54 C59 119.0(3) . .
C59 C54 C53 122.5(3) . .
C54 C55 H55 119.6 . .
C56 C55 C54 120.7(3) . .
C56 C55 H55 119.6 . .
C55 C56 C66 119.5(3) . .
C57 C56 C55 120.0(3) . .
C57 C56 C66 120.5(3) . .
C56 C57 H57 120.0 . .
C56 C57 C58 120.0(3) . .
C58 C57 H57 120.0 . .
C57 C58 C59 120.3(3) . .
C57 C58 C67 120.1(3) . .
C59 C58 C67 119.5(3) . .
C54 C59 C58 119.9(3) . .
C54 C59 H59 120.0 . .
C58 C59 H59 120.0 . .
C61 C60 C49 121.0(3) . .
C61 C60 C65 119.0(3) . .
C65 C60 C49 119.8(3) . .
C60 C61 H61 119.8 . .
C62 C61 C60 120.5(3) . .
C62 C61 H61 119.8 . .
C61 C62 C63 120.3(3) . .
C61 C62 C69 121.5(3) . .
C63 C62 C69 118.1(3) . .
C62 C63 H63 120.4 . .
C64 C63 C62 119.3(3) . .
C64 C63 H63 120.4 . .
C63 C64 C65 121.0(3) . .
C63 C64 C68 120.4(3) . .
C65 C64 C68 118.6(3) . .
C60 C65 H65 120.1 . .
C64 C65 C60 119.8(3) . .
C64 C65 H65 120.1 . .
F16 C66 F17 105.7(3) . .
F16 C66 C56 112.9(3) . .
F17 C66 C56 112.6(3) . .
F18 C66 F16 104.4(4) . .
F18 C66 F17 106.6(4) . .
F18 C66 C56 114.0(3) . .
F13 C67 F14 106.4(2) . .
F13 C67 F15 106.6(3) . .
F13 C67 C58 112.4(3) . .
F14 C67 F15 106.7(3) . .
F14 C67 C58 112.2(3) . .
F15 C67 C58 112.1(3) . .
F19 C68 C64 111.3(2) . .
F20 C68 F19 106.9(2) . .
F20 C68 F21 107.1(2) . .
F20 C68 C64 112.4(3) . .
F21 C68 F19 105.9(3) . .
F21 C68 C64 112.8(2) . .
F22 C69 F23 106.2(3) . .
F22 C69 F24 106.7(2) . .
F22 C69 C62 113.3(3) . .
F23 C69 F24 105.7(3) . .
F23 C69 C62 112.6(3) . .
F24 C69 C62 111.8(3) . .
H1SA C1S H1SB 109.5 . .
H1SA C1S H1SC 109.5 . .
H1SB C1S H1SC 109.5 . .
C2S C1S H1SA 109.5 . .
C2S C1S H1SB 109.5 . .
C2S C1S H1SC 109.5 . .
C1S C2S H2SA 109.2 . .
C1S C2S H2SB 109.2 . .
H2SA C2S H2SB 107.9 . .
C3S C2S C1S 112.0(3) . .
C3S C2S H2SA 109.2 . .
C3S C2S H2SB 109.2 . .
C2S C3S C3S 113.5(3) . 3_676
C2S C3S H3SA 108.9 . .
C2S C3S H3SB 108.9 . .
C3S C3S H3SA 108.9 3_676 .
C3S C3S H3SB 108.9 3_676 .
H3SA C3S H3SB 107.7 . .

loop_
_geom_bond_atom_site_label_1
_geom_bond_atom_site_label_2
_geom_bond_distance
_geom_bond_site_symmetry_2
Mo1 C1 1.947(3) .
Mo1 C2 2.048(3) .
Mo1 C3 2.037(3) .
Mo1 C16 2.307(3) .
Mo1 C17 2.340(3) .
Mo1 C18 2.316(3) .
Mo1 C19 2.334(3) .
Mo1 C20 2.292(3) .
Mo1 C21 2.300(3) .
F1 C22 1.341(4) .
F2 C22 1.326(4) .
F3 C22 1.351(4) .
F4 C23 1.332(4) .
F5 C23 1.340(4) .
F6 C23 1.331(4) .
F7 C25 1.329(3) .
F8 C25 1.351(3) .
F9 C25 1.338(4) .
F10 C24 1.347(3) .
F11 C24 1.342(4) .
F12 C24 1.339(4) .
F13 C67 1.332(3) .
F14 C67 1.344(4) .
F15 C67 1.345(4) .
F16 C66 1.309(5) .
F17 C66 1.323(4) .
F18 C66 1.289(5) .
F19 C68 1.349(4) .
F20 C68 1.340(4) .
F21 C68 1.341(4) .
F22 C69 1.336(3) .
F23 C69 1.343(4) .
F24 C69 1.345(3) .
F25 C46 1.336(4) .
F26 C46 1.323(4) .
F27 C46 1.324(4) .
F28 C47 1.338(4) .
F29 C47 1.348(4) .
F30 C47 1.342(4) .
F31 C45 1.334(4) .
F32 C45 1.331(4) .
F33 C45 1.333(4) .
F34 C44 1.337(4) .
F35 C44 1.331(4) .
F36 C44 1.340(4) .
N1 C1 1.229(4) .
N1 C5 1.410(4) .
N2 C2 1.174(4) .
N2 C26 1.393(4) .
N3 C3 1.176(4) .
N3 C48 1.395(4) .
C4 C5 1.420(4) .
C4 C9 1.391(4) .
C4 C16 1.496(4) .
C5 C6 1.398(4) .
C6 C7 1.392(4) .
C6 C10 1.497(4) .
C7 H7 0.9500 .
C7 C8 1.384(4) .
C8 H8 0.9500 .
C8 C9 1.387(4) .
C9 H9 0.9500 .
C10 C11 1.394(4) .
C10 C15 1.395(4) .
C11 H11 0.9500 .
C11 C12 1.389(4) .
C12 C13 1.395(4) .
C12 C23 1.500(4) .
C13 H13 0.9500 .
C13 C14 1.384(4) .
C14 C15 1.391(4) .
C14 C22 1.507(4) .
C15 H15 0.9500 .
C16 C17 1.400(4) .
C16 C21 1.443(4) .
C17 H17 0.9500 .
C17 C18 1.432(4) .
C18 C19 1.402(4) .
C18 C25 1.495(4) .
C19 H19 0.9500 .
C19 C20 1.424(4) .
C20 C21 1.413(4) .
C20 C24 1.491(4) .
C21 H21 0.9500 .
C26 C27 1.408(4) .
C26 C31 1.401(4) .
C27 C28 1.403(4) .
C27 C38 1.484(4) .
C28 H28 0.9500 .
C28 C29 1.377(5) .
C29 H29 0.9500 .
C29 C30 1.390(4) .
C30 H30 0.9500 .
C30 C31 1.387(4) .
C31 C32 1.496(4) .
C32 C33 1.387(4) .
C32 C37 1.390(4) .
C33 H33 0.9500 .
C33 C34 1.387(4) .
C34 C35 1.386(5) .
C34 C44 1.503(5) .
C35 H35 0.9500 .
C35 C36 1.393(5) .
C36 C37 1.398(4) .
C36 C45 1.502(5) .
C37 H37 0.9500 .
C38 C39 1.397(4) .
C38 C43 1.402(4) .
C39 H39 0.9500 .
C39 C40 1.391(4) .
C40 C41 1.389(4) .
C40 C47 1.489(5) .
C41 H41 0.9500 .
C41 C42 1.390(5) .
C42 C43 1.385(5) .
C42 C46 1.495(5) .
C43 H43 0.9500 .
C48 C49 1.405(4) .
C48 C53 1.400(4) .
C49 C50 1.394(4) .
C49 C60 1.490(4) .
C50 H50 0.9500 .
C50 C51 1.387(4) .
C51 H51 0.9500 .
C51 C52 1.384(4) .
C52 H52 0.9500 .
C52 C53 1.395(4) .
C53 C54 1.493(4) .
C54 C55 1.393(4) .
C54 C59 1.393(4) .
C55 H55 0.9500 .
C55 C56 1.389(4) .
C56 C57 1.381(5) .
C56 C66 1.496(5) .
C57 H57 0.9500 .
C57 C58 1.384(5) .
C58 C59 1.398(4) .
C58 C67 1.504(5) .
C59 H59 0.9500 .
C60 C61 1.397(4) .
C60 C65 1.397(4) .
C61 H61 0.9500 .
C61 C62 1.382(4) .
C62 C63 1.393(4) .
C62 C69 1.494(5) .
C63 H63 0.9500 .
C63 C64 1.380(5) .
C64 C65 1.392(4) .
C64 C68 1.504(4) .
C65 H65 0.9500 .
C1S H1SA 0.9800 .
C1S H1SB 0.9800 .
C1S H1SC 0.9800 .
C1S C2S 1.515(5) .
C2S H2SA 0.9900 .
C2S H2SB 0.9900 .
C2S C3S 1.515(5) .
C3S C3S 1.521(7) 3_676
C3S H3SA 0.9900 .
C3S H3SB 0.9900 .
